data_4505159
loop_
_publ_author_name
'Custelcean, Radu'
'Ward, Michael D.'

_publ_section_title
;
 Chiral Discrimination in Low-Density Hydrogen-Bonded Frameworks
;
_journal_issue 6
_journal_name_full 'Crystal Growth &amp; Design'
_journal_page_first 2277
_journal_paper_doi 10.1021/cg050118x
_journal_volume 5
_journal_year 2005
_chemical_formula_sum 'C18 H26 Cl2 N6 O6 S2'
_chemical_formula_weight 557.47
_chemical_name_systematic
; 
 ? 
;
_space_group_IT_number 60
_symmetry_cell_setting orthorhombic
_symmetry_space_group_name_Hall '-P 2n 2ab'
_symmetry_space_group_name_H-M 'P b c n'
_atom_sites_solution_hydrogens geom
_atom_sites_solution_primary direct
_atom_sites_solution_secondary difmap
_audit_creation_method SHELXL-97
_cell_angle_alpha 90.00
_cell_angle_beta 90.00
_cell_angle_gamma 90.00
_cell_formula_units_Z 7
_cell_length_a 25.574(5)
_cell_length_b 14.097(3)
_cell_length_c 11.770(2)
_cell_measurement_temperature 273(2)
_cell_volume 4243.3(14)
_computing_structure_refinement 'SHELXL-97 (Sheldrick, 1997)'
_computing_structure_solution 'SHELXS-97 (Sheldrick, 1990)'
_diffrn_ambient_temperature 273(2)
_diffrn_measured_fraction_theta_full 0.999
_diffrn_measured_fraction_theta_max 0.999
_diffrn_radiation_monochromator graphite
_diffrn_radiation_source 'fine-focus sealed tube'
_diffrn_radiation_type MoK\a
_diffrn_radiation_wavelength 0.71073
_diffrn_reflns_av_R_equivalents 0.1381
_diffrn_reflns_av_sigmaI/netI 0.1137
_diffrn_reflns_limit_h_max 30
_diffrn_reflns_limit_h_min -30
_diffrn_reflns_limit_k_max 16
_diffrn_reflns_limit_k_min -10
_diffrn_reflns_limit_l_max 13
_diffrn_reflns_limit_l_min -13
_diffrn_reflns_number 21556
_diffrn_reflns_theta_full 25.03
_diffrn_reflns_theta_max 25.03
_diffrn_reflns_theta_min 1.59
_exptl_absorpt_coefficient_mu 0.488
_exptl_absorpt_correction_type multi-scan
_exptl_crystal_density_diffrn 1.527
_exptl_crystal_density_method 'not measured'
_exptl_crystal_F_000 2030
_exptl_crystal_size_max 0.38
_exptl_crystal_size_mid 0.14
_exptl_crystal_size_min 0.04
_refine_diff_density_max 0.407
_refine_diff_density_min -0.302
_refine_diff_density_rms 0.071
_refine_ls_extinction_method none
_refine_ls_goodness_of_fit_ref 1.038
_refine_ls_hydrogen_treatment mixed
_refine_ls_matrix_type full
_refine_ls_number_parameters 156
_refine_ls_number_reflns 3752
_refine_ls_number_restraints 0
_refine_ls_restrained_S_all 1.038
_refine_ls_R_factor_all 0.1811
_refine_ls_R_factor_gt 0.0932
_refine_ls_shift/su_max 0.001
_refine_ls_shift/su_mean 0.000
_refine_ls_structure_factor_coef Fsqd
_refine_ls_weighting_details 'calc w=1/[\s^2^(Fo^2^)+(0.1034P)^2^+0.0000P] where P=(Fo^2^+2Fc^2^)/3'
_refine_ls_weighting_scheme calc
_refine_ls_wR_factor_gt 0.1973
_refine_ls_wR_factor_ref 0.2313
_reflns_number_gt 1958
_reflns_number_total 3752
_reflns_threshold_expression >2sigma(I)
_cod_data_source_file cg050118xsi20050330_041304.cif
_cod_data_source_block c:\mydocu~1\chem\postdoc\xray\me4cl2~3\squeeze\pbcn1
_cod_depositor_comments
;
The following automatic conversions were performed:
'_atom_site_symetry_multiplicity' tag replaced with
'_atom_site_symmetry_multiplicity'.

Automatic conversion script
Id: cif_correct_tags 1440 2010-10-19 06:21:57Z saulius 

The following automatic conversions were performed:

'_exptl_absorpt_correction_type' value 'multiscan' changed to
'multi-scan' according to
/home/saulius/struct/CIF-dictionaries/cif_core.dic dictionary named
'cif_core.dic' version 2.4.1 from 2010-06-29.

Automatic conversion script
Id: cif_fix_values 1715 2011-07-08 13:25:40Z adriana 

The following automatic conversions were performed:

'_symmetry_cell_setting' tag value 'orthorombic' was replaced with
'orthorhombic' value as specified in the replacement file
'/home/robertas/cod-tools/perl-scripts/inputs/replacement_values.lst'.

Automatic conversion script
Id: cif_fix_values 3143 2015-03-26 13:38:13Z robertas 
;
_cod_original_cell_volume 4243.4(15)
_cod_original_sg_symbol_H-M Pbcn
_cod_database_code 4505159

loop_
_symmetry_equiv_pos_as_xyz
'x, y, z'
'-x+1/2, -y+1/2, z+1/2'
'x+1/2, -y+1/2, -z'
'-x, y, -z+1/2'
'-x, -y, -z'
'x-1/2, y-1/2, -z-1/2'
'-x-1/2, y-1/2, z'
'x, -y, z-1/2'

loop_
_atom_site_label
_atom_site_type_symbol
_atom_site_fract_x
_atom_site_fract_y
_atom_site_fract_z
_atom_site_U_iso_or_equiv
_atom_site_adp_type
_atom_site_occupancy
_atom_site_symmetry_multiplicity
_atom_site_calc_flag
_atom_site_refinement_flags
S1 S 0.69129(5) 0.61622(11) 0.07579(12) 0.0436(4) Uani 1 1 d .
Cl2 Cl 0.60304(6) 0.76407(11) -0.01038(15) 0.0667(6) Uani 1 1 d .
O1 O 0.68997(15) 0.6189(3) -0.0479(3) 0.0578(11) Uani 1 1 d .
O2 O 0.71368(15) 0.7014(3) 0.1263(3) 0.0496(11) Uani 1 1 d .
O3 O 0.71542(15) 0.5305(3) 0.1188(3) 0.0525(11) Uani 1 1 d .
C4 C 0.6259(2) 0.6141(4) 0.1251(4) 0.0373(13) Uani 1 1 d .
C5 C 0.5879(2) 0.6770(4) 0.0917(4) 0.0412(14) Uani 1 1 d .
C6 C 0.52648(19) 0.6104(4) 0.2225(5) 0.0417(14) Uani 1 1 d .
N7 N 0.72403(19) 0.8001(3) -0.1582(4) 0.0554(15) Uani 1 1 d .
H7A H 0.7286 0.8001 -0.2306 0.067 Uiso 1 1 calc R
H7B H 0.7110 0.7511 -0.1252 0.067 Uiso 1 1 calc R
N8 N 0.72812(19) 0.8771(4) 0.0132(4) 0.0630(15) Uani 1 1 d .
H8A H 0.7138 0.8293 0.0461 0.076 Uiso 1 1 calc R
H8B H 0.7367 0.9263 0.0522 0.076 Uiso 1 1 calc R
N9 N 0.75718(18) 0.9510(3) -0.1472(4) 0.0560(14) Uani 1 1 d .
H9A H 0.7619 0.9518 -0.2195 0.067 Uiso 1 1 calc R
H9B H 0.7655 0.9996 -0.1068 0.067 Uiso 1 1 calc R
C10 C 0.7370(2) 0.8750(5) -0.0979(5) 0.0518(16) Uani 1 1 d .
C11 C 0.6128(2) 0.5491(4) 0.2093(4) 0.0379(14) Uani 1 1 d .
H11 H 0.6377 0.5050 0.2317 0.045 Uiso 1 1 calc R
C12 C 0.5648(2) 0.5473(4) 0.2606(4) 0.0390(14) Uani 1 1 d .
C13 C 0.5379(2) 0.6773(4) 0.1360(5) 0.0435(15) Uani 1 1 d .
C14 C 0.5539(2) 0.4780(4) 0.3552(5) 0.0572(18) Uani 1 1 d .
H14A H 0.5836 0.4374 0.3657 0.086 Uiso 1 1 calc R
H14B H 0.5239 0.4403 0.3360 0.086 Uiso 1 1 calc R
H14C H 0.5471 0.5121 0.4242 0.086 Uiso 1 1 calc R
C15 C 0.4966(2) 0.7468(5) 0.0941(7) 0.079(2) Uani 1 1 d .
H15A H 0.5053 0.8097 0.1190 0.119 Uiso 1 1 calc R
H15B H 0.4631 0.7292 0.1243 0.119 Uiso 1 1 calc R
H15C H 0.4952 0.7454 0.0126 0.119 Uiso 1 1 calc R

loop_
_atom_site_aniso_label
_atom_site_aniso_U_11
_atom_site_aniso_U_22
_atom_site_aniso_U_33
_atom_site_aniso_U_23
_atom_site_aniso_U_13
_atom_site_aniso_U_12
S1 0.0433(8) 0.0458(9) 0.0417(9) -0.0061(8) 0.0075(7) 0.0011(8)
Cl2 0.0615(10) 0.0592(10) 0.0794(13) 0.0292(10) 0.0056(9) -0.0079(8)
O1 0.064(3) 0.071(3) 0.038(2) -0.009(2) 0.011(2) -0.006(2)
O2 0.054(2) 0.050(2) 0.045(2) -0.003(2) -0.002(2) -0.012(2)
O3 0.053(2) 0.053(3) 0.051(3) -0.002(2) 0.005(2) 0.013(2)
C4 0.049(3) 0.033(3) 0.030(3) -0.005(3) -0.002(3) -0.006(3)
C5 0.059(4) 0.032(3) 0.032(3) 0.000(3) 0.001(3) -0.007(3)
C6 0.039(3) 0.046(3) 0.040(3) -0.005(3) -0.003(3) -0.008(3)
N7 0.077(4) 0.061(3) 0.029(3) -0.009(2) -0.002(3) -0.032(3)
N8 0.078(4) 0.067(3) 0.044(3) -0.006(3) 0.004(3) -0.037(3)
N9 0.068(4) 0.051(3) 0.049(3) -0.010(3) 0.007(3) -0.020(3)
C10 0.046(4) 0.076(5) 0.034(4) -0.004(4) -0.006(3) -0.016(3)
C11 0.040(3) 0.038(3) 0.036(3) -0.008(3) -0.001(3) 0.011(3)
C12 0.041(3) 0.047(3) 0.030(3) -0.002(3) 0.008(3) 0.004(3)
C13 0.037(3) 0.040(3) 0.053(4) 0.001(3) 0.005(3) -0.002(3)
C14 0.060(4) 0.069(5) 0.043(4) 0.014(3) 0.017(3) 0.008(3)
C15 0.045(4) 0.083(5) 0.110(6) 0.046(5) 0.015(4) 0.010(4)

loop_
_atom_type_symbol
_atom_type_description
_atom_type_scat_dispersion_real
_atom_type_scat_dispersion_imag
_atom_type_scat_source
C C 0.0033 0.0016 'International Tables Vol C Tables 4.2.6.8 and 6.1.1.4'
H H 0.0000 0.0000 'International Tables Vol C Tables 4.2.6.8 and 6.1.1.4'
N N 0.0061 0.0033 'International Tables Vol C Tables 4.2.6.8 and 6.1.1.4'
O O 0.0106 0.0060 'International Tables Vol C Tables 4.2.6.8 and 6.1.1.4'
S S 0.1246 0.1234 'International Tables Vol C Tables 4.2.6.8 and 6.1.1.4'
Cl Cl 0.1484 0.1585 'International Tables Vol C Tables 4.2.6.8 and 6.1.1.4'

loop_
_geom_angle_atom_site_label_1
_geom_angle_atom_site_label_2
_geom_angle_atom_site_label_3
_geom_angle
_geom_angle_site_symmetry_3
O3 S1 O2 112.2(2) .
O3 S1 O1 112.4(2) .
O2 S1 O1 113.3(2) .
O3 S1 C4 105.9(3) .
O2 S1 C4 104.6(2) .
O1 S1 C4 107.8(2) .
C5 C4 C11 117.3(5) .
C5 C4 S1 124.3(4) .
C11 C4 S1 118.2(4) .
C4 C5 C13 123.3(5) .
C4 C5 Cl2 119.3(4) .
C13 C5 Cl2 117.3(4) .
C12 C6 C13 120.6(5) .
C12 C6 C6 119.6(5) 4_655
C13 C6 C6 119.8(4) 4_655
N7 C10 N9 120.8(5) .
N7 C10 N8 120.4(6) .
N9 C10 N8 118.7(6) .
C12 C11 C4 122.9(5) .
C11 C12 C6 118.4(5) .
C11 C12 C14 120.4(5) .
C6 C12 C14 121.3(5) .
C5 C13 C6 117.4(5) .
C5 C13 C15 121.5(5) .
C6 C13 C15 121.1(5) .

loop_
_geom_bond_atom_site_label_1
_geom_bond_atom_site_label_2
_geom_bond_distance
_geom_bond_site_symmetry_2
S1 O3 1.448(4) .
S1 O2 1.457(4) .
S1 O1 1.457(4) .
S1 C4 1.770(6) .
Cl2 C5 1.761(5) .
C4 C5 1.373(7) .
C4 C11 1.391(7) .
C5 C13 1.380(7) .
C6 C12 1.398(7) .
C6 C13 1.418(7) .
C6 C6 1.502(10) 4_655
N7 C10 1.315(7) .
N8 C10 1.328(7) .
N9 C10 1.323(7) .
C11 C12 1.367(7) .
C12 C14 1.508(7) .
C13 C15 1.524(8) .
